data_4311186
loop_
_publ_author_name
'Wei Liu'
'Minghui Ge'
'Xinxin Yang'
'Haohong Chen'
'Manrong Li'
'Jingtai Zhao'

_publ_section_title
;
 Hydrothermal Synthesis and Characterization of Two Organically Templated
 Cadmium Borophosphates with Novel Structures
;
_journal_name_full 'Inorganic Chemistry'
_journal_page_first 3910
_journal_page_last 3914
_journal_paper_doi 10.1021/ic0498034
_journal_volume 43
_journal_year 2004
_chemical_formula_moiety 'B2 Cd Cl H O13 P3, C4 H16 N3'
_chemical_formula_sum 'C4 H17 B2 Cd Cl N3 O13 P3'
_chemical_formula_weight 577.59
_chemical_name_systematic
; 
 ? 
;
_space_group_IT_number 61
_symmetry_cell_setting orthorhombic
_symmetry_space_group_name_Hall '-P 2ac 2ab'
_symmetry_space_group_name_H-M 'P b c a'
_atom_sites_solution_hydrogens geom
_atom_sites_solution_primary direct
_atom_sites_solution_secondary difmap
_audit_creation_method SHELXL-97
_cell_angle_alpha 90.00
_cell_angle_beta 90.00
_cell_angle_gamma 90.00
_cell_formula_units_Z 8
_cell_length_a 9.470(2)
_cell_length_b 12.307(3)
_cell_length_c 27.311(6)
_cell_measurement_temperature 298(2)
_cell_measurement_theta_max 26.01
_cell_measurement_theta_min 1.49
_cell_volume 3183.0(12)
_computing_structure_refinement 'SHELXL-97 (Sheldrick, 1997)'
_computing_structure_solution 'SHELXS-97 (Sheldrick, 1990)'
_diffrn_ambient_temperature 298(2)
_diffrn_measured_fraction_theta_full 0.999
_diffrn_measured_fraction_theta_max 0.999
_diffrn_measurement_device_type CCD
_diffrn_measurement_method '\w scan'
_diffrn_radiation_monochromator graphite
_diffrn_radiation_source 'fine-focus sealed tube'
_diffrn_radiation_type MoK\a
_diffrn_radiation_wavelength 0.71073
_diffrn_reflns_av_R_equivalents 0.0751
_diffrn_reflns_av_sigmaI/netI 0.0834
_diffrn_reflns_limit_h_max 11
_diffrn_reflns_limit_h_min -11
_diffrn_reflns_limit_k_max 15
_diffrn_reflns_limit_k_min -13
_diffrn_reflns_limit_l_max 33
_diffrn_reflns_limit_l_min -31
_diffrn_reflns_number 13778
_diffrn_reflns_theta_full 26.01
_diffrn_reflns_theta_max 26.01
_diffrn_reflns_theta_min 1.49
_exptl_absorpt_coefficient_mu 1.920
_exptl_absorpt_correction_T_max 0.7616
_exptl_absorpt_correction_T_min 0.5139
_exptl_absorpt_correction_type multi-scan
_exptl_crystal_colour colorless
_exptl_crystal_density_diffrn 2.411
_exptl_crystal_density_method 'not measured'
_exptl_crystal_description rod
_exptl_crystal_F_000 2288
_exptl_crystal_size_max 0.40
_exptl_crystal_size_mid 0.15
_exptl_crystal_size_min 0.15
_refine_diff_density_max 0.881
_refine_diff_density_min -0.739
_refine_diff_density_rms 0.119
_refine_ls_extinction_method none
_refine_ls_goodness_of_fit_ref 0.829
_refine_ls_hydrogen_treatment mixed
_refine_ls_matrix_type full
_refine_ls_number_parameters 247
_refine_ls_number_reflns 3127
_refine_ls_number_restraints 0
_refine_ls_restrained_S_all 0.829
_refine_ls_R_factor_all 0.0631
_refine_ls_R_factor_gt 0.0359
_refine_ls_shift/su_max 0.000
_refine_ls_shift/su_mean 0.000
_refine_ls_structure_factor_coef Fsqd
_refine_ls_weighting_details 'calc w=1/[\s^2^(Fo^2^)+(0.0095P)^2^+0.0000P] where P=(Fo^2^+2Fc^2^)/3'
_refine_ls_weighting_scheme calc
_refine_ls_wR_factor_gt 0.0527
_refine_ls_wR_factor_ref 0.0581
_reflns_number_gt 2154
_reflns_number_total 3127
_reflns_threshold_expression >2sigma(I)
_cod_data_source_file ic0498034si20040216_033138_1.cif
_cod_data_source_block (C4H16N3)[CdClB2P3O12(OH)]
_cod_database_code 4311186

loop_
_symmetry_equiv_pos_as_xyz
'x, y, z'
'-x+1/2, -y, z+1/2'
'-x, y+1/2, -z+1/2'
'x+1/2, -y+1/2, -z'
'-x, -y, -z'
'x-1/2, y, -z-1/2'
'x, -y-1/2, z-1/2'
'-x-1/2, y-1/2, z'

loop_
_atom_site_label
_atom_site_type_symbol
_atom_site_fract_x
_atom_site_fract_y
_atom_site_fract_z
_atom_site_U_iso_or_equiv
_atom_site_adp_type
_atom_site_occupancy
_atom_site_symmetry_multiplicity
_atom_site_calc_flag
_atom_site_refinement_flags
_atom_site_disorder_assembly
_atom_site_disorder_group
Cd1 Cd 0.13293(4) 0.20263(3) 0.117592(14) 0.01277(10) Uani 1 1 d . . .
Cl1 Cl -0.01542(14) 0.18813(11) 0.04323(5) 0.0279(3) Uani 1 1 d . . .
P1 P 0.48789(14) 0.24254(11) 0.09827(5) 0.0146(3) Uani 1 1 d . . .
P2 P 0.21814(13) 0.46672(10) 0.15012(5) 0.0125(3) Uani 1 1 d . . .
P3 P -0.03919(13) 0.23864(10) 0.22519(5) 0.0118(3) Uani 1 1 d . . .
B1 B 0.3992(6) 0.1625(4) 0.1859(2) 0.0124(14) Uani 1 1 d . . .
B2 B 0.2397(5) 0.3066(5) 0.2195(2) 0.0147(13) Uani 1 1 d . . .
O1 O 0.2622(3) 0.2133(2) 0.19009(12) 0.0113(8) Uani 1 1 d . . .
O2 O 0.3456(3) 0.2110(3) 0.07875(12) 0.0195(8) Uani 1 1 d . . .
O3 O 0.1431(3) 0.3872(2) 0.11748(13) 0.0202(8) Uani 1 1 d . . .
O4 O -0.0396(3) 0.1928(3) 0.17490(12) 0.0159(8) Uani 1 1 d . . .
O5 O 0.1541(3) 0.0188(2) 0.12550(13) 0.0166(8) Uani 1 1 d . . .
O6 O 0.4964(3) 0.2278(2) 0.15535(12) 0.0158(8) Uani 1 1 d . . .
O7 O 0.6104(3) 0.1892(3) 0.07455(12) 0.0208(8) Uani 1 1 d . . .
O8 O 0.5122(3) 0.3689(3) 0.08974(14) 0.0211(9) Uani 1 1 d . . .
H8 H 0.4470 0.4031 0.1021 0.032 Uiso 1 1 calc R . .
O9 O 0.2772(3) 0.4112(2) 0.19692(13) 0.0149(8) Uani 1 1 d . . .
O10 O 0.0864(3) 0.3163(2) 0.23416(12) 0.0152(8) Uani 1 1 d . . .
O11 O 0.1087(3) 0.5529(2) 0.16564(12) 0.0156(8) Uani 1 1 d . . .
O12 O -0.0348(3) 0.1490(2) 0.26463(13) 0.0141(8) Uani 1 1 d . . .
O13 O -0.1752(3) 0.3042(3) 0.23474(12) 0.0139(8) Uani 1 1 d . . .
C1 C 0.7450(6) 0.0062(4) 0.1759(2) 0.0258(15) Uani 1 1 d . . .
H11 H 0.7428 0.0842 0.1707 0.031 Uiso 1 1 calc R . .
H12 H 0.6804 -0.0105 0.2024 0.031 Uiso 1 1 calc R . .
C2 C 0.6951(5) -0.0497(4) 0.1301(2) 0.0236(15) Uani 1 1 d . . .
H21 H 0.7265 -0.1247 0.1307 0.028 Uiso 1 1 calc R . .
H22 H 0.5927 -0.0499 0.1297 0.028 Uiso 1 1 calc R . .
C3 C 0.6877(6) -0.0455(4) 0.0398(2) 0.0307(16) Uani 1 1 d . . .
H31 H 0.7046 -0.1233 0.0402 0.037 Uiso 1 1 calc R . .
H32 H 0.5863 -0.0343 0.0398 0.037 Uiso 1 1 calc R . .
C4 C 0.7471(6) 0.0000(4) -0.0059(2) 0.0328(16) Uani 1 1 d . . .
H41 H 0.7131 -0.0429 -0.0333 0.039 Uiso 1 1 calc R . .
H42 H 0.8490 -0.0074 -0.0049 0.039 Uiso 1 1 calc R . .
N1 N 0.8910(4) -0.0264(3) 0.19071(16) 0.0264(12) Uani 1 1 d . . .
H13 H 0.8956 -0.0984 0.1931 0.040 Uiso 1 1 calc R . .
H14 H 0.9118 0.0034 0.2195 0.040 Uiso 1 1 calc R . .
H15 H 0.9524 -0.0036 0.1683 0.040 Uiso 1 1 calc R . .
N2 N 0.7474(4) 0.0026(3) 0.08489(15) 0.0206(11) Uani 1 1 d . . .
H23 H 0.8421 -0.0031 0.0839 0.025 Uiso 1 1 calc R . .
H24 H 0.7256 0.0738 0.0858 0.025 Uiso 1 1 calc R . .
N3 N 0.7117(4) 0.1162(3) -0.01509(16) 0.0243(12) Uani 1 1 d . . .
H33 H 0.6517 0.1394 0.0077 0.036 Uiso 1 1 calc R . .
H34 H 0.6721 0.1228 -0.0445 0.036 Uiso 1 1 calc R . .
H35 H 0.7902 0.1559 -0.0140 0.036 Uiso 1 1 calc R . .

loop_
_atom_site_aniso_label
_atom_site_aniso_U_11
_atom_site_aniso_U_22
_atom_site_aniso_U_33
_atom_site_aniso_U_23
_atom_site_aniso_U_13
_atom_site_aniso_U_12
Cd1 0.01384(18) 0.01176(18) 0.0127(2) -0.00023(19) -0.00027(18) -0.00062(17)
Cl1 0.0263(8) 0.0346(9) 0.0228(8) 0.0002(7) -0.0113(6) -0.0038(7)
P1 0.0132(7) 0.0148(7) 0.0158(8) -0.0007(6) 0.0029(6) -0.0004(6)
P2 0.0143(7) 0.0091(7) 0.0140(8) -0.0003(6) 0.0021(6) 0.0009(6)
P3 0.0107(7) 0.0126(7) 0.0121(8) -0.0004(6) 0.0015(6) -0.0008(5)
B1 0.011(3) 0.008(3) 0.019(4) -0.003(3) 0.001(3) -0.003(2)
B2 0.005(3) 0.021(3) 0.018(4) -0.002(3) -0.002(3) 0.001(3)
O1 0.0096(17) 0.0098(18) 0.014(2) -0.0023(16) -0.0004(15) 0.0017(15)
O2 0.0147(19) 0.027(2) 0.017(2) -0.0039(17) 0.0020(16) -0.0049(17)
O3 0.028(2) 0.0147(18) 0.018(2) -0.0039(18) -0.001(2) -0.0004(17)
O4 0.0127(18) 0.023(2) 0.012(2) -0.0035(17) 0.0008(15) -0.0030(16)
O5 0.0178(19) 0.0130(18) 0.019(2) -0.0003(16) -0.0078(18) -0.0008(15)
O6 0.0132(19) 0.019(2) 0.015(2) -0.0017(16) 0.0011(16) -0.0058(15)
O7 0.022(2) 0.022(2) 0.018(2) 0.0033(18) 0.0094(17) 0.0088(17)
O8 0.019(2) 0.017(2) 0.027(3) 0.0025(18) 0.0096(18) -0.0009(16)
O9 0.0151(19) 0.015(2) 0.015(2) 0.0038(16) -0.0036(16) -0.0053(15)
O10 0.0117(18) 0.0134(19) 0.020(2) -0.0038(16) 0.0014(15) 0.0001(14)
O11 0.0151(19) 0.0115(18) 0.020(2) -0.0052(16) 0.0023(17) -0.0010(15)
O12 0.0125(19) 0.0150(19) 0.015(2) 0.0017(16) 0.0029(16) 0.0018(15)
O13 0.0130(18) 0.0157(18) 0.013(2) 0.0041(17) 0.0018(14) 0.0011(15)
C1 0.028(3) 0.019(3) 0.030(4) 0.005(3) 0.005(3) 0.002(3)
C2 0.017(3) 0.018(3) 0.036(4) 0.004(3) 0.006(3) 0.000(2)
C3 0.040(4) 0.016(3) 0.035(4) 0.003(3) -0.011(3) -0.003(3)
C4 0.038(4) 0.032(4) 0.028(4) -0.007(3) -0.003(3) 0.015(3)
N1 0.036(3) 0.023(3) 0.020(3) 0.007(2) 0.002(2) -0.002(2)
N2 0.016(2) 0.021(3) 0.025(3) 0.002(2) 0.000(2) 0.004(2)
N3 0.022(3) 0.034(3) 0.016(3) 0.003(2) -0.002(2) -0.003(2)

loop_
_atom_type_symbol
_atom_type_description
_atom_type_scat_dispersion_real
_atom_type_scat_dispersion_imag
_atom_type_scat_source
C C 0.0033 0.0016 'International Tables Vol C Tables 4.2.6.8 and 6.1.1.4'
H H 0.0000 0.0000 'International Tables Vol C Tables 4.2.6.8 and 6.1.1.4'
B B 0.0013 0.0007 'International Tables Vol C Tables 4.2.6.8 and 6.1.1.4'
N N 0.0061 0.0033 'International Tables Vol C Tables 4.2.6.8 and 6.1.1.4'
O O 0.0106 0.0060 'International Tables Vol C Tables 4.2.6.8 and 6.1.1.4'
P P 0.1023 0.0942 'International Tables Vol C Tables 4.2.6.8 and 6.1.1.4'
Cl Cl 0.1484 0.1585 'International Tables Vol C Tables 4.2.6.8 and 6.1.1.4'
Cd Cd -0.8075 1.2024 'International Tables Vol C Tables 4.2.6.8 and 6.1.1.4'

loop_
_geom_angle_atom_site_label_1
_geom_angle_atom_site_label_2
_geom_angle_atom_site_label_3
_geom_angle
_geom_angle_site_symmetry_1
_geom_angle_site_symmetry_3
_geom_angle_publ_flag
O4 Cd1 O3 94.87(12) . . ?
O4 Cd1 O2 164.03(11) . . ?
O3 Cd1 O2 85.22(12) . . ?
O4 Cd1 O5 86.83(12) . . ?
O3 Cd1 O5 170.81(11) . . ?
O2 Cd1 O5 90.66(12) . . ?
O4 Cd1 O1 78.18(11) . . ?
O3 Cd1 O1 85.57(12) . . ?
O2 Cd1 O1 85.91(11) . . ?
O5 Cd1 O1 85.95(11) . . ?
O4 Cd1 Cl1 98.83(9) . . ?
O3 Cd1 Cl1 95.44(10) . . ?
O2 Cd1 Cl1 97.06(9) . . ?
O5 Cd1 Cl1 93.21(9) . . ?
O1 Cd1 Cl1 176.92(8) . . ?
O7 P1 O2 115.7(2) . . ?
O7 P1 O6 110.0(2) . . ?
O2 P1 O6 111.64(19) . . ?
O7 P1 O8 104.85(19) . . ?
O2 P1 O8 109.3(2) . . ?
O6 P1 O8 104.52(19) . . ?
O3 P2 O5 112.80(19) . 8_665 ?
O3 P2 O11 107.03(19) . . ?
O5 P2 O11 111.43(18) 8_665 . ?
O3 P2 O9 111.83(19) . . ?
O5 P2 O9 105.18(19) 8_665 . ?
O11 P2 O9 108.57(19) . . ?
O4 P3 O13 110.66(19) . . ?
O4 P3 O12 111.96(19) . . ?
O13 P3 O12 106.17(18) . . ?
O4 P3 O10 112.58(19) . . ?
O13 P3 O10 107.03(18) . . ?
O12 P3 O10 108.10(19) . . ?
O1 B1 O11 112.6(4) . 8_655 ?
O1 B1 O6 111.6(4) . . ?
O11 B1 O6 108.7(4) 8_655 . ?
O1 B1 O12 110.5(4) . 6_656 ?
O11 B1 O12 105.1(4) 8_655 6_656 ?
O6 B1 O12 108.0(4) . 6_656 ?
O1 B2 O9 115.8(4) . . ?
O1 B2 O13 112.2(4) . 6_656 ?
O9 B2 O13 103.8(4) . 6_656 ?
O1 B2 O10 111.0(4) . . ?
O9 B2 O10 105.9(4) . . ?
O13 B2 O10 107.4(4) 6_656 . ?
B2 O1 B1 122.1(4) . . ?
B2 O1 Cd1 116.6(3) . . ?
B1 O1 Cd1 112.3(3) . . ?
P1 O2 Cd1 129.8(2) . . ?
P2 O3 Cd1 132.1(2) . . ?
P3 O4 Cd1 128.06(18) . . ?
P2 O5 Cd1 121.87(17) 8_655 . ?
B1 O6 P1 126.1(3) . . ?
P1 O8 H8 109.5 . . ?
B2 O9 P2 130.0(3) . . ?
B2 O10 P3 130.4(3) . . ?
B1 O11 P2 140.7(3) 8_665 . ?
B1 O12 P3 122.6(3) 6_556 . ?
B2 O13 P3 127.2(3) 6_556 . ?
N1 C1 C2 113.1(4) . . ?
N1 C1 H11 109.0 . . ?
C2 C1 H11 109.0 . . ?
N1 C1 H12 109.0 . . ?
C2 C1 H12 109.0 . . ?
H11 C1 H12 107.8 . . ?
N2 C2 C1 112.9(4) . . ?
N2 C2 H21 109.0 . . ?
C1 C2 H21 109.0 . . ?
N2 C2 H22 109.0 . . ?
C1 C2 H22 109.0 . . ?
H21 C2 H22 107.8 . . ?
C4 C3 N2 114.0(5) . . ?
C4 C3 H31 108.8 . . ?
N2 C3 H31 108.8 . . ?
C4 C3 H32 108.8 . . ?
N2 C3 H32 108.8 . . ?
H31 C3 H32 107.7 . . ?
C3 C4 N3 114.8(5) . . ?
C3 C4 H41 108.6 . . ?
N3 C4 H41 108.6 . . ?
C3 C4 H42 108.6 . . ?
N3 C4 H42 108.6 . . ?
H41 C4 H42 107.5 . . ?
C1 N1 H13 109.5 . . ?
C1 N1 H14 109.5 . . ?
H13 N1 H14 109.5 . . ?
C1 N1 H15 109.5 . . ?
H13 N1 H15 109.5 . . ?
H14 N1 H15 109.5 . . ?
C2 N2 C3 113.2(4) . . ?
C2 N2 H23 108.9 . . ?
C3 N2 H23 108.9 . . ?
C2 N2 H24 108.9 . . ?
C3 N2 H24 108.9 . . ?
H23 N2 H24 107.8 . . ?
C4 N3 H33 109.5 . . ?
C4 N3 H34 109.5 . . ?
H33 N3 H34 109.5 . . ?
C4 N3 H35 109.5 . . ?
H33 N3 H35 109.5 . . ?
H34 N3 H35 109.5 . . ?

loop_
_geom_bond_atom_site_label_1
_geom_bond_atom_site_label_2
_geom_bond_distance
_geom_bond_site_symmetry_2
_geom_bond_publ_flag
Cd1 O4 2.266(3) . ?
Cd1 O3 2.273(3) . ?
Cd1 O2 2.278(3) . ?
Cd1 O5 2.281(3) . ?
Cd1 O1 2.332(3) . ?
Cd1 Cl1 2.4758(14) . ?
P1 O7 1.483(3) . ?
P1 O2 1.500(3) . ?
P1 O6 1.572(4) . ?
P1 O8 1.589(3) . ?
P2 O3 1.503(3) . ?
P2 O5 1.526(3) 8_665 ?
P2 O11 1.543(3) . ?
P2 O9 1.553(3) . ?
P3 O4 1.485(3) . ?
P3 O13 1.542(3) . ?
P3 O12 1.542(3) . ?
P3 O10 1.545(3) . ?
B1 O1 1.445(6) . ?
B1 O11 1.460(6) 8_655 ?
B1 O6 1.480(6) . ?
B1 O12 1.499(7) 6_656 ?
B2 O1 1.417(6) . ?
B2 O9 1.471(6) . ?
B2 O13 1.488(6) 6_656 ?
B2 O10 1.511(6) . ?
O5 P2 1.526(3) 8_655 ?
O8 H8 0.8200 . ?
O11 B1 1.460(6) 8_665 ?
O12 B1 1.499(7) 6_556 ?
O13 B2 1.488(6) 6_556 ?
C1 N1 1.495(6) . ?
C1 C2 1.504(7) . ?
C1 H11 0.9700 . ?
C1 H12 0.9700 . ?
C2 N2 1.479(6) . ?
C2 H21 0.9700 . ?
C2 H22 0.9700 . ?
C3 C4 1.479(7) . ?
C3 N2 1.479(6) . ?
C3 H31 0.9700 . ?
C3 H32 0.9700 . ?
C4 N3 1.491(6) . ?
C4 H41 0.9700 . ?
C4 H42 0.9700 . ?
N1 H13 0.8900 . ?
N1 H14 0.8900 . ?
N1 H15 0.8900 . ?
N2 H23 0.9000 . ?
N2 H24 0.9000 . ?
N3 H33 0.8900 . ?
N3 H34 0.8900 . ?
N3 H35 0.8900 . ?
